data_7108484
loop_
_publ_author_name
'Hiroko Mineki'
'Taichi Hanasaki'
'Arimasa Matsumoto'
'Tsuneomi Kawasaki'
'Kenso Soai'

_publ_section_title
;
 Asymmetric autocatalysis initiated by achiral nucleic acid base adenine:
 implications on the origin of homochirality of biomolecules
;
_journal_name_full Chem.Commun.
_journal_page_first 10538
_journal_paper_doi 10.1039/c2cc34928k
_journal_volume 48
_journal_year 2012
_chemical_absolute_configuration ad
_chemical_formula_moiety 'C5 H7 N7 O6'
_chemical_formula_sum 'C5 H7 N7 O6'
_chemical_formula_weight 261.15
_space_group_IT_number 19
_symmetry_cell_setting orthorhombic
_symmetry_Int_Tables_number 19
_symmetry_space_group_name_Hall 'P 2ac 2ab'
_symmetry_space_group_name_H-M 'P 21 21 21'
_atom_sites_solution_hydrogens geom
_atom_sites_solution_primary direct
_atom_sites_solution_secondary difmap
_cell_angle_alpha 90.0000
_cell_angle_beta 90.0000
_cell_angle_gamma 90.0000
_cell_formula_units_Z 4
_cell_length_a 4.87323(9)
_cell_length_b 9.93425(18)
_cell_length_c 19.6468(4)
_cell_measurement_reflns_used 9963
_cell_measurement_temperature 100
_cell_measurement_theta_max 68.23
_cell_measurement_theta_min 4.45
_cell_volume 951.14(3)
_computing_cell_refinement 'RAPID AUTO'
_computing_data_collection 'RAPID AUTO (Rigaku, ????)'
_computing_data_reduction 'RAPID AUTO'
_computing_molecular_graphics 'CrystalStructure 4.0'
_computing_publication_material 'CrystalStructure 4.0 (Rigaku, 2010)'
_computing_structure_refinement 'CRYSTALS (Carruthers, et al., 1999)'
_computing_structure_solution 'SIR92 (Altomare, et al., 1994)'
_diffrn_ambient_temperature 100
_diffrn_detector_area_resol_mean 10.000
_diffrn_measured_fraction_theta_full 1.000
_diffrn_measured_fraction_theta_max 1.000
_diffrn_measurement_device_type 'Rigaku R-AXIS RAPID'
_diffrn_measurement_method \w
_diffrn_radiation_type 'Cu K\a'
_diffrn_radiation_wavelength 1.54187
_diffrn_reflns_av_R_equivalents 0.0353
_diffrn_reflns_limit_h_max 5
_diffrn_reflns_limit_h_min -5
_diffrn_reflns_limit_k_max 11
_diffrn_reflns_limit_k_min -11
_diffrn_reflns_limit_l_max 23
_diffrn_reflns_limit_l_min -23
_diffrn_reflns_number 10748
_diffrn_reflns_theta_full 68.23
_diffrn_reflns_theta_max 68.23
_diffrn_standards_number 0
_exptl_absorpt_coefficient_mu 1.471
_exptl_absorpt_correction_T_max 0.722
_exptl_absorpt_correction_T_min 0.626
_exptl_absorpt_correction_type multi-scan
_exptl_absorpt_process_details 'ABSCOR (Rigaku, 1995)'
_exptl_crystal_colour colorless
_exptl_crystal_density_diffrn 1.824
_exptl_crystal_density_method 'not measured'
_exptl_crystal_description prism
_exptl_crystal_F_000 536.00
_exptl_crystal_size_max 0.524
_exptl_crystal_size_mid 0.421
_exptl_crystal_size_min 0.221
_refine_diff_density_max 0.289
_refine_diff_density_min -0.387
_refine_ls_abs_structure_details 'Flack, H. D. (1983), Acta Cryst. A39, 876-881. 685 Friedel Pairs'
_refine_ls_abs_structure_Flack -0.00(18)
_refine_ls_extinction_coef 71(6)
_refine_ls_extinction_method 'Larson (1970) Crystallographic Computing eq. 22'
_refine_ls_goodness_of_fit_ref 1.032
_refine_ls_hydrogen_treatment constr
_refine_ls_number_parameters 172
_refine_ls_number_reflns 1733
_refine_ls_R_factor_gt 0.0241
_refine_ls_shift/su_max 0.000
_refine_ls_structure_factor_coef Fsqd
_refine_ls_weighting_details 'w = 1/[0.0010Fo^2^ + 1.0000\s(Fo^2^)]/(4Fo^2^)'
_refine_ls_weighting_scheme calc
_refine_ls_wR_factor_ref 0.0737
_reflns_number_gt 1711
_reflns_number_total 1733
_reflns_threshold_expression F^2^>2.0\s(F^2^)
_cod_data_source_file c2cc34928k.txt
_cod_data_source_block 101129_no53_1_Adenine_HNO3
_cod_database_code 7108484

loop_
_symmetry_equiv_pos_as_xyz
X,Y,Z
1/2+X,1/2-Y,-Z
-X,1/2+Y,1/2-Z
1/2-X,-Y,1/2+Z

loop_
_atom_site_label
_atom_site_type_symbol
_atom_site_fract_x
_atom_site_fract_y
_atom_site_fract_z
_atom_site_U_iso_or_equiv
_atom_site_adp_type
_atom_site_occupancy
_atom_site_symmetry_multiplicity
_atom_site_calc_flag
_atom_site_refinement_flags
O1 O 0.0061(2) -0.23371(9) 0.25223(5) 0.0180(3) Uani 1.0 4 d .
O2 O 0.3374(2) -0.13463(9) 0.30649(5) 0.0168(3) Uani 1.0 4 d .
O3 O -0.1808(2) -0.15552(9) 0.40294(4) 0.0179(3) Uani 1.0 4 d .
O4 O 0.0723(3) -0.00778(9) 0.45474(5) 0.0256(3) Uani 1.0 4 d .
O5 O 0.0143(3) -0.01456(9) 0.26153(5) 0.0207(3) Uani 1.0 4 d .
O6 O 0.1950(2) -0.21755(9) 0.45374(5) 0.0193(3) Uani 1.0 4 d .
N1 N -0.0915(3) -0.08232(10) 0.67476(6) 0.0155(3) Uani 1.0 4 d .
N2 N 0.2716(3) -0.06702(10) 0.59788(5) 0.0139(3) Uani 1.0 4 d .
N3 N 0.2359(3) 0.33170(10) 0.60273(5) 0.0147(3) Uani 1.0 4 d .
N7 N 0.0296(3) -0.12928(10) 0.43720(5) 0.0148(3) Uani 1.0 4 d .
N8 N -0.0704(3) 0.23343(10) 0.66637(6) 0.0138(3) Uani 1.0 4 d .
N9 N 0.4678(3) 0.13556(10) 0.55568(5) 0.0150(3) Uani 1.0 4 d .
N12 N 0.1165(3) -0.12725(11) 0.27359(6) 0.0137(3) Uani 1.0 4 d .
C1 C 0.0814(3) 0.13337(13) 0.63505(6) 0.0131(3) Uani 1.0 4 d .
C14 C 0.2733(3) 0.19533(12) 0.59482(6) 0.0129(4) Uani 1.0 4 d .
C16 C 0.0768(3) -0.00902(13) 0.63821(6) 0.0130(4) Uani 1.0 4 d .
C17 C 0.0296(3) 0.35036(13) 0.64565(6) 0.0150(4) Uani 1.0 4 d .
C18 C 0.4507(3) 0.00451(13) 0.55872(6) 0.0144(4) Uani 1.0 4 d .
H1 H -0.0788 -0.1757 0.6740 0.0194 Uiso 1.0 4 calc R
H2 H -0.2230 -0.0406 0.7018 0.0183 Uiso 1.0 4 calc R
H3 H 0.2835 -0.1605 0.5973 0.0172 Uiso 1.0 4 calc R
H4 H 0.5705 -0.0442 0.5313 0.0178 Uiso 1.0 4 calc R
H5 H 0.3387 0.3986 0.5816 0.0189 Uiso 1.0 4 calc R
H6 H -0.2150 0.2204 0.6965 0.0172 Uiso 1.0 4 calc R
H7 H -0.0360 0.4342 0.6590 0.0177 Uiso 1.0 4 calc R

loop_
_atom_site_aniso_label
_atom_site_aniso_U_11
_atom_site_aniso_U_22
_atom_site_aniso_U_33
_atom_site_aniso_U_12
_atom_site_aniso_U_13
_atom_site_aniso_U_23
O1 0.0203(5) 0.0117(5) 0.0220(5) -0.0019(4) -0.0072(5) -0.0021(4)
O2 0.0162(5) 0.0147(5) 0.0195(5) 0.0006(4) -0.0071(4) -0.0007(4)
O3 0.0160(5) 0.0177(5) 0.0200(5) -0.0025(4) -0.0050(4) 0.0005(4)
O4 0.0352(6) 0.0098(5) 0.0318(6) 0.0010(5) -0.0176(5) -0.0031(4)
O5 0.0249(6) 0.0100(5) 0.0273(5) 0.0039(4) -0.0047(5) 0.0032(4)
O6 0.0194(5) 0.0149(5) 0.0234(5) 0.0040(4) -0.0024(5) 0.0038(4)
N1 0.0169(6) 0.0110(5) 0.0185(6) -0.0011(5) 0.0022(5) -0.0001(5)
N2 0.0149(6) 0.0116(5) 0.0152(6) 0.0014(5) -0.0004(5) -0.0008(4)
N3 0.0191(6) 0.0101(5) 0.0148(6) -0.0012(5) 0.0010(5) 0.0006(5)
N7 0.0172(6) 0.0132(6) 0.0138(6) -0.0009(5) 0.0003(5) 0.0015(5)
N8 0.0136(6) 0.0134(5) 0.0143(5) 0.0013(5) 0.0022(5) -0.0001(4)
N9 0.0155(5) 0.0151(6) 0.0145(6) -0.0012(5) 0.0010(5) -0.0013(5)
N12 0.0156(6) 0.0126(5) 0.0129(5) 0.0003(5) 0.0000(5) 0.0007(4)
C1 0.0124(6) 0.0147(7) 0.0123(6) 0.0008(5) -0.0024(5) -0.0013(5)
C14 0.0146(7) 0.0116(6) 0.0124(6) -0.0007(5) -0.0032(5) 0.0004(5)
C16 0.0149(7) 0.0122(7) 0.0119(6) 0.0003(5) -0.0041(6) -0.0012(5)
C17 0.0177(7) 0.0130(7) 0.0143(6) 0.0020(6) -0.0021(5) -0.0023(5)
C18 0.0152(7) 0.0154(7) 0.0127(6) 0.0019(6) -0.0005(5) -0.0022(5)

loop_
_atom_type_symbol
_atom_type_description
_atom_type_scat_dispersion_real
_atom_type_scat_dispersion_imag
_atom_type_scat_source
C C 0.018 0.009 'International Tables  Vol. C, Tables 4.2.6.8 and 6.1.1.4'
H H 0.000 0.000 'International Tables Vol. C, Table 6.1.1.4'
N N 0.031 0.018 'International Tables Vol. C, Tables 4.2.6.8 and 6.1.1.4'
O O 0.049 0.032 'International Tables Vol. C, Tables 4.2.6.8 and 6.1.1.4'

loop_
_geom_angle_atom_site_label_1
_geom_angle_atom_site_label_2
_geom_angle_atom_site_label_3
_geom_angle
_geom_angle_publ_flag
C16 N2 C18 123.58(11) yes
C14 N3 C17 108.07(11) yes
O3 N7 O4 118.44(11) yes
O3 N7 O6 121.83(10) yes
O4 N7 O6 119.72(11) yes
C1 N8 C17 107.27(12) yes
C14 N9 C18 111.45(11) yes
O1 N12 O2 119.22(11) yes
O1 N12 O5 121.34(11) yes
O2 N12 O5 119.42(11) yes
N8 C1 C14 107.38(11) yes
N8 C1 C16 133.61(12) yes
C14 C1 C16 118.99(12) yes
N3 C14 N9 125.97(12) yes
N3 C14 C1 106.66(11) yes
N9 C14 C1 127.35(12) yes
N1 C16 N2 121.26(12) yes
N1 C16 C1 126.07(12) yes
N2 C16 C1 112.67(11) yes
N3 C17 N8 110.62(12) yes
N2 C18 N9 125.89(12) yes
C16 N1 H1 120.216 no
C16 N1 H2 119.778 no
H1 N1 H2 120.005 no
C16 N2 H3 118.137 no
C18 N2 H3 118.283 no
C14 N3 H5 125.579 no
C17 N3 H5 126.353 no
C1 N8 H6 126.049 no
C17 N8 H6 126.682 no
N3 C17 H7 124.483 no
N8 C17 H7 124.895 no
N2 C18 H4 117.224 no
N9 C18 H4 116.879 no

loop_
_geom_bond_atom_site_label_1
_geom_bond_atom_site_label_2
_geom_bond_distance
_geom_bond_publ_flag
O1 N12 1.2585(15) yes
O2 N12 1.2580(15) yes
O3 N7 1.2539(14) yes
O4 N7 1.2724(14) yes
O5 N12 1.2479(15) yes
O6 N7 1.2345(14) yes
N1 C16 1.3109(17) yes
N2 C16 1.3643(17) yes
N2 C18 1.3631(17) yes
N3 C14 1.3757(16) yes
N3 C17 1.3251(18) yes
N8 C1 1.3835(17) yes
N8 C17 1.3238(17) yes
N9 C14 1.3572(17) yes
N9 C18 1.3059(17) yes
C1 C14 1.3704(18) yes
C1 C16 1.4161(19) yes
N1 H1 0.930 no
N1 H2 0.930 no
N2 H3 0.930 no
N3 H5 0.930 no
N8 H6 0.930 no
C17 H7 0.930 no
C18 H4 0.930 no

loop_
_geom_contact_atom_site_label_1
_geom_contact_atom_site_label_2
_geom_contact_distance
_geom_contact_publ_flag
_geom_contact_site_symmetry_2
N1 N8 3.1427(14) no .
N1 C18 3.5948(18) no .
N2 C14 2.6070(16) no .
N3 C16 3.5417(17) no .
N3 C18 3.5226(17) no .
N8 N9 3.5430(16) no .
N9 C16 2.8847(17) no .
N9 C17 3.4982(17) no .
C1 C18 2.6695(19) no .
C16 C17 3.5806(19) no .
O1 O2 3.5671(14) no 1_455
O1 O3 3.1937(13) no .
O1 O5 2.8049(13) no 3_545
O1 N1 3.0403(15) no 2_546
O1 N3 3.3400(14) no 4_554
O1 N8 2.7118(16) no 4_454
O1 N8 3.2261(16) no 4_554
O1 C1 3.2148(16) no 4_554
O1 C14 3.2963(16) no 4_554
O1 C17 3.5416(17) no 4_454
O1 C17 3.2935(17) no 4_554
O2 O1 3.5671(14) no 1_655
O2 O3 3.1639(14) no .
O2 O3 3.0244(14) no 1_655
O2 O4 3.4264(14) no .
O2 O6 3.0870(14) no .
O2 N1 2.8570(14) no 2_546
O2 N1 3.5883(15) no 4_554
O2 N7 2.9745(14) no .
O2 N8 3.1354(16) no 4_554
O2 C1 3.3914(16) no 4_554
O2 C17 3.1203(16) no 2_556
O3 O1 3.1937(13) no .
O3 O2 3.0244(14) no 1_455
O3 O2 3.1639(14) no .
O3 O5 3.2532(13) no .
O3 O6 3.2604(14) no 1_455
O3 O6 3.1441(13) no 2_446
O3 N2 2.7661(14) no 2_446
O3 N3 3.2444(14) no 2_456
O3 N12 2.9386(15) no .
O3 C17 3.4776(16) no 2_456
O4 O2 3.4264(14) no .
O4 N2 3.0329(15) no .
O4 N3 2.6501(15) no 2_456
O4 N9 3.1103(15) no .
O4 C14 3.5503(16) no .
O4 C14 3.5646(16) no 2_456
O4 C17 3.3618(18) no 2_556
O4 C18 2.7546(17) no .
O5 O1 2.8049(13) no 3_555
O5 O3 3.2532(13) no .
O5 N1 2.8422(16) no 4_454
O5 N1 3.4269(16) no 4_554
O5 N2 3.4760(14) no 4_554
O5 N3 3.5005(15) no 2_456
O5 N8 3.5920(16) no 4_454
O5 C1 3.3837(16) no 4_554
O5 C16 3.1457(17) no 4_554
O5 C17 3.4009(17) no 2_456
O5 C17 3.5059(17) no 2_556
O6 O2 3.0870(14) no .
O6 O3 3.2604(14) no 1_655
O6 O3 3.1441(13) no 2_546
O6 O6 3.1076(15) no 2_446
O6 O6 3.1076(15) no 2_546
O6 N1 3.3777(15) no 2_546
O6 N2 3.2242(14) no .
O6 N2 3.1409(15) no 2_446
O6 N7 3.0929(14) no 2_546
O6 C18 3.2670(16) no .
O6 C18 3.0990(16) no 2_446
N1 O1 3.0403(15) no 2_446
N1 O2 2.8570(14) no 2_446
N1 O2 3.5883(15) no 4_555
N1 O5 2.8422(16) no 4_455
N1 O5 3.4269(16) no 4_555
N1 O6 3.3777(15) no 2_446
N1 N2 3.4550(17) no 1_455
N1 N12 3.3734(16) no 2_446
N1 C18 3.3045(18) no 1_455
N2 O3 2.7661(14) no 2_546
N2 O4 3.0329(15) no .
N2 O5 3.4760(14) no 4_555
N2 O6 3.2242(14) no .
N2 O6 3.1409(15) no 2_546
N2 N1 3.4550(17) no 1_655
N2 N7 3.4262(15) no .
N2 N7 3.3404(15) no 2_546
N3 O1 3.3400(14) no 4_555
N3 O3 3.2444(14) no 2_556
N3 O4 2.6501(15) no 2_556
N3 O5 3.5005(15) no 2_556
N3 N7 3.3770(15) no 2_556
N3 N9 3.3910(15) no 2_456
N7 O2 2.9745(14) no .
N7 O6 3.0929(14) no 2_446
N7 N2 3.4262(15) no .
N7 N2 3.3404(15) no 2_446
N7 N3 3.3770(15) no 2_456
N7 N12 3.2422(16) no .
N7 C18 3.4171(17) no .
N8 O1 2.7118(16) no 4_455
N8 O1 3.2261(16) no 4_555
N8 O2 3.1354(16) no 4_555
N8 O5 3.5920(16) no 4_455
N8 N9 3.2772(16) no 1_455
N8 N12 3.5541(17) no 4_455
N8 N12 3.2317(17) no 4_555
N8 C14 3.5141(18) no 1_455
N9 O4 3.1103(15) no .
N9 N3 3.3910(15) no 2_556
N9 N8 3.2772(16) no 1_655
N9 C1 3.3726(17) no 1_655
N12 O3 2.9386(15) no .
N12 N1 3.3734(16) no 2_546
N12 N7 3.2422(16) no .
N12 N8 3.5541(17) no 4_454
N12 N8 3.2317(17) no 4_554
N12 C1 3.0952(17) no 4_554
N12 C16 3.3379(17) no 4_554
C1 O1 3.2148(16) no 4_555
C1 O2 3.3914(16) no 4_555
C1 O5 3.3837(16) no 4_555
C1 N9 3.3726(17) no 1_455
C1 N12 3.0952(17) no 4_555
C14 O1 3.2963(16) no 4_555
C14 O4 3.5503(16) no .
C14 O4 3.5646(16) no 2_556
C14 N8 3.5141(18) no 1_655
C16 O5 3.1457(17) no 4_555
C16 N12 3.3379(17) no 4_555
C16 C18 3.4304(19) no 1_455
C17 O1 3.5416(17) no 4_455
C17 O1 3.2935(17) no 4_555
C17 O2 3.1203(16) no 2_456
C17 O3 3.4776(16) no 2_556
C17 O4 3.3618(18) no 2_456
C17 O5 3.5059(17) no 2_456
C17 O5 3.4009(17) no 2_556
C18 O4 2.7546(17) no .
C18 O6 3.2670(16) no .
C18 O6 3.0990(16) no 2_546
C18 N1 3.3045(18) no 1_655
C18 N7 3.4171(17) no .
C18 C16 3.4304(19) no 1_655
N1 H3 2.5013 no .
N1 H6 3.0964 no .
N2 H1 2.5132 no .
N2 H2 3.1701 no .
N3 H6 3.0738 no .
N8 H2 2.9067 no .
N8 H5 3.0725 no .
N9 H3 3.1817 no .
N9 H5 2.7355 no .
C1 H1 3.2591 no .
C1 H2 2.6283 no .
C1 H3 3.1685 no .
C1 H4 3.5982 no .
C1 H5 3.1011 no .
C1 H7 3.0789 no .
C14 H3 3.5351 no .
C14 H4 3.0523 no .
C14 H6 3.1174 no .
C14 H7 3.0813 no .
C16 H4 3.2127 no .
C16 H6 2.9204 no .
H1 H3 2.3253 no .
H2 H3 3.4241 no .
H2 H6 2.5949 no .
H3 H4 2.2298 no .
H5 H7 2.4030 no .
H6 H7 2.4115 no .
O1 H1 3.3222 no 2_446
O1 H1 2.6466 no 2_546
O1 H2 2.7540 no 2_546
O1 H2 3.2110 no 4_454
O1 H3 3.3196 no 2_446
O1 H6 1.7963 no 4_454
O1 H7 3.5448 no 4_454
O2 H1 1.9658 no 2_546
O2 H2 3.2439 no 2_546
O2 H2 3.2848 no 4_554
O2 H3 3.5272 no 2_546
O2 H6 2.9628 no 4_554
O2 H7 2.1919 no 2_556
O3 H1 2.9759 no 2_446
O3 H3 1.8365 no 2_446
O3 H4 3.0088 no 1_455
O3 H4 3.4738 no 2_446
O3 H5 2.5722 no 2_456
O3 H7 3.0521 no 2_456
O4 H3 3.3476 no .
O4 H4 2.8939 no 1_455
O4 H4 2.8786 no .
O4 H5 1.7271 no 2_456
O4 H7 3.0289 no 2_556
O5 H1 3.3223 no 4_454
O5 H2 1.9215 no 4_454
O5 H5 3.3998 no 2_456
O5 H6 3.3105 no 2_556
O5 H6 2.8174 no 4_454
O5 H7 3.2041 no 2_456
O5 H7 2.8061 no 2_556
O6 H1 2.9384 no 2_546
O6 H3 2.9095 no .
O6 H3 2.5488 no 2_446
O6 H3 3.2711 no 2_546
O6 H4 2.9387 no .
O6 H4 2.4611 no 2_446
N1 H3 3.4921 no 1_455
N1 H4 3.2866 no 1_455
N1 H6 3.5309 no 3_546
N1 H7 3.3280 no 3_546
N2 H2 3.2100 no 1_655
N3 H4 3.4699 no 2_456
N3 H6 3.4323 no 1_655
N7 H1 3.4877 no 2_546
N7 H3 3.3945 no .
N7 H3 2.5024 no 2_446
N7 H4 3.0232 no 1_455
N7 H4 3.3285 no .
N7 H4 3.3083 no 2_446
N7 H5 2.5009 no 2_456
N7 H7 3.4368 no 2_556
N8 H1 3.3443 no 3_556
N9 H5 3.2645 no 2_556
N9 H6 3.2800 no 1_655
N12 H1 2.6644 no 2_546
N12 H2 3.4254 no 2_546
N12 H2 2.9061 no 4_454
N12 H6 2.6409 no 4_454
N12 H6 3.4141 no 4_554
N12 H7 2.8807 no 2_556
C14 H6 3.2053 no 1_655
C16 H4 3.2593 no 1_455
C17 H1 3.5616 no 3_556
C17 H2 3.3230 no 3_556
C18 H2 3.2610 no 1_655
C18 H5 3.4788 no 2_556
H1 O1 2.6466 no 2_446
H1 O1 3.3222 no 2_546
H1 O2 1.9658 no 2_446
H1 O3 2.9759 no 2_546
H1 O5 3.3223 no 4_455
H1 O6 2.9384 no 2_446
H1 N7 3.4877 no 2_446
H1 N8 3.3443 no 3_546
H1 N12 2.6644 no 2_446
H1 C17 3.5616 no 3_546
H1 H3 3.4566 no 1_455
H1 H4 3.5333 no 1_455
H1 H6 3.0967 no 3_546
H1 H7 3.5029 no 3_546
H2 O1 2.7540 no 2_446
H2 O1 3.2110 no 4_455
H2 O2 3.2439 no 2_446
H2 O2 3.2848 no 4_555
H2 O5 1.9215 no 4_455
H2 N2 3.2100 no 1_455
H2 N12 3.4254 no 2_446
H2 N12 2.9061 no 4_455
H2 C17 3.3230 no 3_546
H2 C18 3.2610 no 1_455
H2 H3 3.3789 no 1_455
H2 H4 3.4983 no 1_455
H2 H7 3.0214 no 3_546
H3 O1 3.3196 no 2_546
H3 O2 3.5272 no 2_446
H3 O3 1.8365 no 2_546
H3 O4 3.3476 no .
H3 O6 2.9095 no .
H3 O6 3.2711 no 2_446
H3 O6 2.5488 no 2_546
H3 N1 3.4921 no 1_655
H3 N7 3.3945 no .
H3 N7 2.5024 no 2_546
H3 H1 3.4566 no 1_655
H3 H2 3.3789 no 1_655
H4 O3 3.0088 no 1_655
H4 O3 3.4738 no 2_546
H4 O4 2.8786 no .
H4 O4 2.8939 no 1_655
H4 O6 2.9387 no .
H4 O6 2.4611 no 2_546
H4 N1 3.2866 no 1_655
H4 N3 3.4699 no 2_556
H4 N7 3.3285 no .
H4 N7 3.0232 no 1_655
H4 N7 3.3083 no 2_546
H4 C16 3.2593 no 1_655
H4 H1 3.5333 no 1_655
H4 H2 3.4983 no 1_655
H4 H5 2.9531 no 2_556
H5 O3 2.5722 no 2_556
H5 O4 1.7271 no 2_556
H5 O5 3.3998 no 2_556
H5 N7 2.5009 no 2_556
H5 N9 3.2645 no 2_456
H5 C18 3.4788 no 2_456
H5 H4 2.9531 no 2_456
H5 H7 3.4242 no 1_655
H6 O1 1.7963 no 4_455
H6 O2 2.9628 no 4_555
H6 O5 3.3105 no 2_456
H6 O5 2.8174 no 4_455
H6 N1 3.5309 no 3_556
H6 N3 3.4323 no 1_455
H6 N9 3.2800 no 1_455
H6 N12 2.6409 no 4_455
H6 N12 3.4141 no 4_555
H6 C14 3.2053 no 1_455
H6 H1 3.0967 no 3_556
H7 O1 3.5448 no 4_455
H7 O2 2.1919 no 2_456
H7 O3 3.0521 no 2_556
H7 O4 3.0289 no 2_456
H7 O5 2.8061 no 2_456
H7 O5 3.2041 no 2_556
H7 N1 3.3280 no 3_556
H7 N7 3.4368 no 2_456
H7 N12 2.8807 no 2_456
H7 H1 3.5029 no 3_556
H7 H2 3.0214 no 3_556
H7 H5 3.4242 no 1_455

loop_
_geom_hbond_atom_site_label_D
_geom_hbond_atom_site_label_H
_geom_hbond_atom_site_label_A
_geom_hbond_site_symmetry_A
_geom_hbond_distance_DA
_geom_hbond_distance_DH
_geom_hbond_distance_HA
_geom_hbond_angle_DHA
_geom_hbond_publ_flag
N1 H1 O2 2_446 2.8570(14) 0.930 1.966 159.9 no
N1 H2 O5 4_455 2.8422(16) 0.930 1.921 170.1 no
N2 H3 O3 2_546 2.7661(14) 0.930 1.836 178.0 no
N3 H5 O4 2_556 2.6501(15) 0.930 1.727 171.3 no
N8 H6 O1 4_455 2.7118(16) 0.930 1.796 167.5 no

loop_
_geom_torsion_atom_site_label_1
_geom_torsion_atom_site_label_2
_geom_torsion_atom_site_label_3
_geom_torsion_atom_site_label_4
_geom_torsion
_geom_torsion_publ_flag
C16 N2 C18 N9 2.3(2) no
C18 N2 C16 N1 179.72(11) no
C18 N2 C16 C1 -0.13(17) no
C14 N3 C17 N8 0.02(14) no
C17 N3 C14 N9 -178.93(11) no
C17 N3 C14 C1 -0.25(13) no
C1 N8 C17 N3 0.21(15) no
C17 N8 C1 C14 -0.36(14) no
C17 N8 C1 C16 178.19(12) no
C14 N9 C18 N2 -2.77(17) no
C18 N9 C14 N3 179.98(11) no
C18 N9 C14 C1 1.58(17) no
N8 C1 C14 N3 0.37(14) no
N8 C1 C14 N9 179.03(11) no
N8 C1 C16 N1 0.8(3) no
N8 C1 C16 N2 -179.37(13) no
C14 C1 C16 N1 179.21(11) no
C14 C1 C16 N2 -0.94(17) no
C16 C1 C14 N3 -178.43(10) no
C16 C1 C14 N9 0.2(2) no
